data_7106551
loop_
_publ_author_name
'Hai-Ning Wang'
'Xing Meng'
'Guang-Sheng Yang'
'Xin-Long Wang'
'Kui-Zhan Shao'
'Zhong-Min Su'
'Chun-Gang Wang'

_publ_section_title
;
 Stepwise Assembly of Metal-Organic Framework Based on a Metal-Organic
 Polyhedron Precursor for Drug Delivery
;
_journal_name_full Chem.Commun.
_journal_page_first 7128
_journal_paper_doi 10.1039/c1cc11932j
_journal_volume 47
_journal_year 2011
_chemical_formula_moiety 'C540 H840 Cu24 N108 O180'
_chemical_formula_sum 'C540 H840 Cu24 N108 O180'
_chemical_formula_weight 13250.16
_chemical_name_systematic
;
?
;
_space_group_IT_number 225
_symmetry_cell_setting cubic
_symmetry_space_group_name_Hall '-F 4 2 3'
_symmetry_space_group_name_H-M 'F m -3 m'
_atom_sites_solution_hydrogens geom
_atom_sites_solution_primary direct
_atom_sites_solution_secondary difmap
_audit_creation_method SHELXL-97
_cell_angle_alpha 90.00
_cell_angle_beta 90.00
_cell_angle_gamma 90.00
_cell_formula_units_Z 4
_cell_length_a 46.150(4)
_cell_length_b 46.150(4)
_cell_length_c 46.150(4)
_cell_measurement_temperature 296(2)
_cell_volume 98291(15)
_computing_cell_refinement 'SMART (Bruker, 1997)'
_computing_data_collection 'SMART (Bruker, 1997)'
_computing_data_reduction SAINT
_computing_molecular_graphics 'SHELXTL-PLUS (Sheldrick, 1990)'
_computing_publication_material SHELXL-97
_computing_structure_refinement 'SHELXL-97 (Sheldrick, 1997)'
_computing_structure_solution 'SHELXS-97(Sheldrick, 1997)'
_diffrn_ambient_temperature 296(2)
_diffrn_measured_fraction_theta_full 0.999
_diffrn_measured_fraction_theta_max 0.999
_diffrn_radiation_monochromator graphite
_diffrn_radiation_source 'fine-focus sealed tube'
_diffrn_radiation_type MoK\a
_diffrn_radiation_wavelength 0.71073
_diffrn_reflns_av_R_equivalents 0.1668
_diffrn_reflns_av_sigmaI/netI 0.0600
_diffrn_reflns_limit_h_max 54
_diffrn_reflns_limit_h_min -55
_diffrn_reflns_limit_k_max 55
_diffrn_reflns_limit_k_min -52
_diffrn_reflns_limit_l_max 38
_diffrn_reflns_limit_l_min -55
_diffrn_reflns_number 128387
_diffrn_reflns_theta_full 25.24
_diffrn_reflns_theta_max 25.24
_diffrn_reflns_theta_min 0.88
_exptl_absorpt_coefficient_mu 0.566
_exptl_absorpt_correction_T_max 0.903
_exptl_absorpt_correction_T_min 0.866
_exptl_absorpt_correction_type multi-scan
_exptl_absorpt_process_details 'SADABS(Sheldrick, 1996)'
_exptl_crystal_colour green
_exptl_crystal_density_diffrn 0.895
_exptl_crystal_density_method 'not measured'
_exptl_crystal_description block
_exptl_crystal_F_000 27888
_exptl_crystal_size_max 0.26
_exptl_crystal_size_mid 0.21
_exptl_crystal_size_min 0.18
_refine_diff_density_max 0.676
_refine_diff_density_min -0.393
_refine_diff_density_rms 0.071
_refine_ls_extinction_method none
_refine_ls_goodness_of_fit_ref 1.045
_refine_ls_hydrogen_treatment constr
_refine_ls_matrix_type full
_refine_ls_number_parameters 65
_refine_ls_number_reflns 4305
_refine_ls_number_restraints 16
_refine_ls_restrained_S_all 1.058
_refine_ls_R_factor_all 0.1834
_refine_ls_R_factor_gt 0.0963
_refine_ls_shift/su_max 0.000
_refine_ls_shift/su_mean 0.000
_refine_ls_structure_factor_coef Fsqd
_refine_ls_weighting_details 'calc w=1/[\s^2^(Fo^2^)+(0.1703P)^2^+0.0000P] where P=(Fo^2^+2Fc^2^)/3'
_refine_ls_weighting_scheme calc
_refine_ls_wR_factor_gt 0.2644
_refine_ls_wR_factor_ref 0.3093
_reflns_number_gt 2131
_reflns_number_total 4305
_reflns_threshold_expression >2sigma(I)
_cod_data_source_file c1cc11932j.txt
_cod_data_source_block 1
_cod_original_cell_volume 98293(14)
_cod_original_sg_symbol_H-M Fm-3m
_cod_database_code 7106551

loop_
_symmetry_equiv_pos_as_xyz
'x, y, z'
'-x, -y, z'
'-x, y, -z'
'x, -y, -z'
'z, x, y'
'z, -x, -y'
'-z, -x, y'
'-z, x, -y'
'y, z, x'
'-y, z, -x'
'y, -z, -x'
'-y, -z, x'
'y, x, -z'
'-y, -x, -z'
'y, -x, z'
'-y, x, z'
'x, z, -y'
'-x, z, y'
'-x, -z, -y'
'x, -z, y'
'z, y, -x'
'z, -y, x'
'-z, y, x'
'-z, -y, -x'
'x, y+1/2, z+1/2'
'-x, -y+1/2, z+1/2'
'-x, y+1/2, -z+1/2'
'x, -y+1/2, -z+1/2'
'z, x+1/2, y+1/2'
'z, -x+1/2, -y+1/2'
'-z, -x+1/2, y+1/2'
'-z, x+1/2, -y+1/2'
'y, z+1/2, x+1/2'
'-y, z+1/2, -x+1/2'
'y, -z+1/2, -x+1/2'
'-y, -z+1/2, x+1/2'
'y, x+1/2, -z+1/2'
'-y, -x+1/2, -z+1/2'
'y, -x+1/2, z+1/2'
'-y, x+1/2, z+1/2'
'x, z+1/2, -y+1/2'
'-x, z+1/2, y+1/2'
'-x, -z+1/2, -y+1/2'
'x, -z+1/2, y+1/2'
'z, y+1/2, -x+1/2'
'z, -y+1/2, x+1/2'
'-z, y+1/2, x+1/2'
'-z, -y+1/2, -x+1/2'
'x+1/2, y, z+1/2'
'-x+1/2, -y, z+1/2'
'-x+1/2, y, -z+1/2'
'x+1/2, -y, -z+1/2'
'z+1/2, x, y+1/2'
'z+1/2, -x, -y+1/2'
'-z+1/2, -x, y+1/2'
'-z+1/2, x, -y+1/2'
'y+1/2, z, x+1/2'
'-y+1/2, z, -x+1/2'
'y+1/2, -z, -x+1/2'
'-y+1/2, -z, x+1/2'
'y+1/2, x, -z+1/2'
'-y+1/2, -x, -z+1/2'
'y+1/2, -x, z+1/2'
'-y+1/2, x, z+1/2'
'x+1/2, z, -y+1/2'
'-x+1/2, z, y+1/2'
'-x+1/2, -z, -y+1/2'
'x+1/2, -z, y+1/2'
'z+1/2, y, -x+1/2'
'z+1/2, -y, x+1/2'
'-z+1/2, y, x+1/2'
'-z+1/2, -y, -x+1/2'
'x+1/2, y+1/2, z'
'-x+1/2, -y+1/2, z'
'-x+1/2, y+1/2, -z'
'x+1/2, -y+1/2, -z'
'z+1/2, x+1/2, y'
'z+1/2, -x+1/2, -y'
'-z+1/2, -x+1/2, y'
'-z+1/2, x+1/2, -y'
'y+1/2, z+1/2, x'
'-y+1/2, z+1/2, -x'
'y+1/2, -z+1/2, -x'
'-y+1/2, -z+1/2, x'
'y+1/2, x+1/2, -z'
'-y+1/2, -x+1/2, -z'
'y+1/2, -x+1/2, z'
'-y+1/2, x+1/2, z'
'x+1/2, z+1/2, -y'
'-x+1/2, z+1/2, y'
'-x+1/2, -z+1/2, -y'
'x+1/2, -z+1/2, y'
'z+1/2, y+1/2, -x'
'z+1/2, -y+1/2, x'
'-z+1/2, y+1/2, x'
'-z+1/2, -y+1/2, -x'
'-x, -y, -z'
'x, y, -z'
'x, -y, z'
'-x, y, z'
'-z, -x, -y'
'-z, x, y'
'z, x, -y'
'z, -x, y'
'-y, -z, -x'
'y, -z, x'
'-y, z, x'
'y, z, -x'
'-y, -x, z'
'y, x, z'
'-y, x, -z'
'y, -x, -z'
'-x, -z, y'
'x, -z, -y'
'x, z, y'
'-x, z, -y'
'-z, -y, x'
'-z, y, -x'
'z, -y, -x'
'z, y, x'
'-x, -y+1/2, -z+1/2'
'x, y+1/2, -z+1/2'
'x, -y+1/2, z+1/2'
'-x, y+1/2, z+1/2'
'-z, -x+1/2, -y+1/2'
'-z, x+1/2, y+1/2'
'z, x+1/2, -y+1/2'
'z, -x+1/2, y+1/2'
'-y, -z+1/2, -x+1/2'
'y, -z+1/2, x+1/2'
'-y, z+1/2, x+1/2'
'y, z+1/2, -x+1/2'
'-y, -x+1/2, z+1/2'
'y, x+1/2, z+1/2'
'-y, x+1/2, -z+1/2'
'y, -x+1/2, -z+1/2'
'-x, -z+1/2, y+1/2'
'x, -z+1/2, -y+1/2'
'x, z+1/2, y+1/2'
'-x, z+1/2, -y+1/2'
'-z, -y+1/2, x+1/2'
'-z, y+1/2, -x+1/2'
'z, -y+1/2, -x+1/2'
'z, y+1/2, x+1/2'
'-x+1/2, -y, -z+1/2'
'x+1/2, y, -z+1/2'
'x+1/2, -y, z+1/2'
'-x+1/2, y, z+1/2'
'-z+1/2, -x, -y+1/2'
'-z+1/2, x, y+1/2'
'z+1/2, x, -y+1/2'
'z+1/2, -x, y+1/2'
'-y+1/2, -z, -x+1/2'
'y+1/2, -z, x+1/2'
'-y+1/2, z, x+1/2'
'y+1/2, z, -x+1/2'
'-y+1/2, -x, z+1/2'
'y+1/2, x, z+1/2'
'-y+1/2, x, -z+1/2'
'y+1/2, -x, -z+1/2'
'-x+1/2, -z, y+1/2'
'x+1/2, -z, -y+1/2'
'x+1/2, z, y+1/2'
'-x+1/2, z, -y+1/2'
'-z+1/2, -y, x+1/2'
'-z+1/2, y, -x+1/2'
'z+1/2, -y, -x+1/2'
'z+1/2, y, x+1/2'
'-x+1/2, -y+1/2, -z'
'x+1/2, y+1/2, -z'
'x+1/2, -y+1/2, z'
'-x+1/2, y+1/2, z'
'-z+1/2, -x+1/2, -y'
'-z+1/2, x+1/2, y'
'z+1/2, x+1/2, -y'
'z+1/2, -x+1/2, y'
'-y+1/2, -z+1/2, -x'
'y+1/2, -z+1/2, x'
'-y+1/2, z+1/2, x'
'y+1/2, z+1/2, -x'
'-y+1/2, -x+1/2, z'
'y+1/2, x+1/2, z'
'-y+1/2, x+1/2, -z'
'y+1/2, -x+1/2, -z'
'-x+1/2, -z+1/2, y'
'x+1/2, -z+1/2, -y'
'x+1/2, z+1/2, y'
'-x+1/2, z+1/2, -y'
'-z+1/2, -y+1/2, x'
'-z+1/2, y+1/2, -x'
'z+1/2, -y+1/2, -x'
'z+1/2, y+1/2, x'

loop_
_atom_site_label
_atom_site_type_symbol
_atom_site_fract_x
_atom_site_fract_y
_atom_site_fract_z
_atom_site_U_iso_or_equiv
_atom_site_adp_type
_atom_site_occupancy
_atom_site_symmetry_multiplicity
_atom_site_calc_flag
_atom_site_refinement_flags
_atom_site_disorder_assembly
_atom_site_disorder_group
Cu1 Cu 0.0000 0.122551(17) 0.122551(17) 0.0755(6) Uani 1 4 d S . .
Cu2 Cu 0.0000 0.162991(18) 0.162991(18) 0.1001(7) Uani 1 4 d S . .
O1 O -0.02992(8) 0.10459(8) 0.14617(8) 0.0861(12) Uiso 1 1 d . . .
C5 C -0.04078(16) 0.11553(16) 0.16932(16) 0.107(2) Uiso 1 1 d . . .
N2 N 0.0000 0.19628(15) 0.19628(15) 0.091(3) Uiso 1 4 d SD . .
C2 C -0.06277(16) 0.10069(16) 0.18362(16) 0.113(2) Uiso 1 1 d U . .
C1 C -0.07698(15) 0.07698(15) 0.1707(2) 0.108(3) Uiso 1 2 d SU . .
O1W O 0.0000 0.08757(16) 0.08757(16) 0.138(3) Uiso 1 4 d S . .
C3 C -0.0736(2) 0.1106(2) 0.2118(2) 0.166(3) Uiso 1 1 d DU . .
C8 C 0.0000 0.23798(19) 0.23798(19) 0.106(4) Uiso 1 4 d S . .
C7 C 0.0259(4) 0.2279(3) 0.2279(3) 0.094(5) Uiso 0.50 2 d SP . .
C7' C 0.0139(3) 0.2136(3) 0.2434(3) 0.044(4) Uiso 0.25 1 d P . .
C6 C 0.0086(5) 0.2234(4) 0.1910(5) 0.094(8) Uiso 0.25 1 d PD . .
C6' C 0.0231(3) 0.2133(3) 0.2001(3) 0.045(4) Uiso 0.25 1 d PD . .
O2 O -0.03026(10) 0.13868(10) 0.18039(10) 0.1133(15) Uiso 1 1 d . . .
C4 C -0.1046(3) 0.1046(3) 0.2178(5) 0.133(5) Uiso 0.50 2 d SPDU . .
C4' C -0.0900(4) 0.0900(4) 0.2281(5) 0.134(5) Uiso 0.50 2 d SPDU . .
N1 N -0.1187(5) 0.1187(5) 0.2414(7) 0.32(2) Uiso 0.50 2 d SPD . .
N1' N -0.0971(7) 0.0971(7) 0.2574(6) 0.305(18) Uiso 0.50 2 d SPD . .

loop_
_atom_site_aniso_label
_atom_site_aniso_U_11
_atom_site_aniso_U_22
_atom_site_aniso_U_33
_atom_site_aniso_U_23
_atom_site_aniso_U_13
_atom_site_aniso_U_12
Cu1 0.0850(10) 0.0708(7) 0.0708(7) -0.0407(7) 0.000 0.000
Cu2 0.1203(13) 0.0900(8) 0.0900(8) -0.0652(9) 0.000 0.000

loop_
_atom_type_symbol
_atom_type_description
_atom_type_scat_dispersion_real
_atom_type_scat_dispersion_imag
_atom_type_scat_source
C C 0.0033 0.0016 'International Tables Vol C Tables 4.2.6.8 and 6.1.1.4'
H H 0.0000 0.0000 'International Tables Vol C Tables 4.2.6.8 and 6.1.1.4'
N N 0.0061 0.0033 'International Tables Vol C Tables 4.2.6.8 and 6.1.1.4'
O O 0.0106 0.0060 'International Tables Vol C Tables 4.2.6.8 and 6.1.1.4'
Cu Cu 0.3201 1.2651 'International Tables Vol C Tables 4.2.6.8 and 6.1.1.4'

loop_
_geom_angle_atom_site_label_1
_geom_angle_atom_site_label_2
_geom_angle_atom_site_label_3
_geom_angle
_geom_angle_site_symmetry_1
_geom_angle_site_symmetry_3
_geom_angle_publ_flag
O1 Cu1 O1 169.1(2) 18 . ?
O1 Cu1 O1 90.5(2) 18 115 ?
O1 Cu1 O1 88.5(2) . 115 ?
O1 Cu1 O1 88.5(2) 18 100 ?
O1 Cu1 O1 90.5(2) . 100 ?
O1 Cu1 O1 169.1(2) 115 100 ?
O1 Cu1 O1W 95.44(11) 18 . ?
O1 Cu1 O1W 95.44(11) . . ?
O1 Cu1 O1W 95.44(11) 115 . ?
O1 Cu1 O1W 95.44(11) 100 . ?
O1 Cu1 Cu2 84.56(11) 18 . ?
O1 Cu1 Cu2 84.56(11) . . ?
O1 Cu1 Cu2 84.56(11) 115 . ?
O1 Cu1 Cu2 84.56(11) 100 . ?
O1W Cu1 Cu2 180.0(3) . . ?
O2 Cu2 O2 90.7(3) 18 115 ?
O2 Cu2 O2 166.8(3) 18 . ?
O2 Cu2 O2 87.8(3) 115 . ?
O2 Cu2 O2 87.8(3) 18 100 ?
O2 Cu2 O2 166.8(3) 115 100 ?
O2 Cu2 O2 90.7(3) . 100 ?
O2 Cu2 N2 96.60(14) 18 . ?
O2 Cu2 N2 96.60(14) 115 . ?
O2 Cu2 N2 96.60(14) . . ?
O2 Cu2 N2 96.60(14) 100 . ?
O2 Cu2 Cu1 83.40(14) 18 . ?
O2 Cu2 Cu1 83.40(14) 115 . ?
O2 Cu2 Cu1 83.40(14) . . ?
O2 Cu2 Cu1 83.40(14) 100 . ?
N2 Cu2 Cu1 180.0(3) . . ?
C5 O1 Cu1 125.2(4) . . ?
O2 C5 O1 120.8(7) . . ?
O2 C5 C2 119.9(7) . . ?
O1 C5 C2 119.1(7) . . ?
C6 N2 C6 34(2) 100 . ?
C6 N2 C6 116(2) 100 115 ?
C6 N2 C6 105(2) . 115 ?
C6 N2 C6 105(2) 100 18 ?
C6 N2 C6 116(2) . 18 ?
C6 N2 C6 34(2) 115 18 ?
C6 N2 C6' 102.7(12) 100 115 ?
C6 N2 C6' 75.3(13) . 115 ?
C6 N2 C6' 40.3(10) 115 115 ?
C6 N2 C6' 73.1(13) 18 115 ?
C6 N2 C6' 73.1(13) 100 . ?
C6 N2 C6' 40.3(10) . . ?
C6 N2 C6' 75.3(13) 115 . ?
C6 N2 C6' 102.7(12) 18 . ?
C6' N2 C6' 37.5(12) 115 . ?
C6 N2 C6' 40.3(10) 100 100 ?
C6 N2 C6' 73.1(13) . 100 ?
C6 N2 C6' 102.7(12) 115 100 ?
C6 N2 C6' 75.3(13) 18 100 ?
C6' N2 C6' 118.7(15) 115 100 ?
C6' N2 C6' 105.9(14) . 100 ?
C6 N2 C6' 75.3(13) 100 18 ?
C6 N2 C6' 102.7(12) . 18 ?
C6 N2 C6' 73.1(13) 115 18 ?
C6 N2 C6' 40.3(10) 18 18 ?
C6' N2 C6' 105.9(14) 115 18 ?
C6' N2 C6' 118.7(15) . 18 ?
C6' N2 C6' 37.5(12) 100 18 ?
C6 N2 Cu2 122.2(10) 100 . ?
C6 N2 Cu2 122.2(10) . . ?
C6 N2 Cu2 122.2(10) 115 . ?
C6 N2 Cu2 122.2(10) 18 . ?
C6' N2 Cu2 120.6(7) 115 . ?
C6' N2 Cu2 120.6(7) . . ?
C6' N2 Cu2 120.6(7) 100 . ?
C6' N2 Cu2 120.6(7) 18 . ?
C5 C2 C1 121.4(7) . . ?
C5 C2 C3 121.1(7) . . ?
C1 C2 C3 117.3(8) . . ?
C2 C1 C2 122.9(10) . 109 ?
C4' C3 C2 116.3(13) . . ?
C4' C3 C4 42.8(11) . . ?
C2 C3 C4 115.9(13) . . ?
C7' C8 C7' 58.2(13) 115 18 ?
C7' C8 C7' 95.0(15) 115 . ?
C7' C8 C7' 124.0(18) 18 . ?
C7' C8 C7' 124.0(18) 115 100 ?
C7' C8 C7' 95.0(15) 18 100 ?
C7' C8 C7' 58.2(13) . 100 ?
C7' C8 C7 49.3(7) 115 . ?
C7' C8 C7 101.6(11) 18 . ?
C7' C8 C7 49.3(7) . . ?
C7' C8 C7 101.6(11) 100 . ?
C7' C8 C7 101.6(11) 115 100 ?
C7' C8 C7 49.3(7) 18 100 ?
C7' C8 C7 101.6(11) . 100 ?
C7' C8 C7 49.3(7) 100 100 ?
C7 C8 C7 122.5(18) . 100 ?
C7' C8 C8 118.0(9) 115 121 ?
C7' C8 C8 118.0(9) 18 121 ?
C7' C8 C8 118.0(9) . 121 ?
C7' C8 C8 118.0(9) 100 121 ?
C7 C8 C8 118.7(9) . 121 ?
C7 C8 C8 118.7(9) 100 121 ?
C7' C7 C7' 120(2) 115 . ?
C7' C7 C8 63.1(12) 115 . ?
C7' C7 C8 63.1(12) . . ?
C7' C7 C6' 74.4(13) 115 . ?
C7' C7 C6' 104.2(16) . . ?
C8 C7 C6' 112.3(14) . . ?
C7' C7 C6' 104.2(16) 115 115 ?
C7' C7 C6' 74.4(13) . 115 ?
C8 C7 C6' 112.3(14) . 115 ?
C6' C7 C6' 34.4(11) . 115 ?
C7' C7 C6 47.9(11) 115 . ?
C7' C7 C6 107.4(16) . . ?
C8 C7 C6 88.4(12) . . ?
C6' C7 C6 28.2(8) . . ?
C6' C7 C6 56.6(10) 115 . ?
C7' C7 C6 107.4(16) 115 115 ?
C7' C7 C6 47.9(11) . 115 ?
C8 C7 C6 88.4(12) . 115 ?
C6' C7 C6 56.6(10) . 115 ?
C6' C7 C6 28.2(8) 115 115 ?
C6 C7 C6 68.0(11) . 115 ?
C7 C7' C7' 119.8(11) . 100 ?
C7 C7' C8 67.6(13) . . ?
C7' C7' C8 60.9(7) 100 . ?
C7 C7' C6 96.1(16) . 115 ?
C7' C7' C6 80.0(12) 100 115 ?
C8 C7' C6 115.0(15) . 115 ?
C7 C7' C6' 62.5(12) . 115 ?
C7' C7' C6' 105.7(7) 100 115 ?
C8 C7' C6' 107.5(13) . 115 ?
C6 C7' C6' 35.3(9) 115 115 ?
C7 C7' C6 108.2(15) . 18 ?
C7' C7' C6 53.3(8) 100 18 ?
C8 C7' C6 97.0(12) . 18 ?
C6 C7' C6 26.7(16) 115 18 ?
C6' C7' C6 57.2(10) 115 18 ?
C7 C7' C7' 29.9(11) . 115 ?
C7' C7' C7' 90.000(3) 100 115 ?
C8 C7' C7' 42.5(8) . 115 ?
C6 C7' C7' 93.6(9) 115 115 ?
C6' C7' C7' 70.0(7) 115 115 ?
C6 C7' C7' 92.9(8) 18 115 ?
C6 C6 C6' 136.8(15) 100 . ?
C6 C6 N2 72.8(10) 100 . ?
C6' C6 N2 69.9(13) . . ?
C6 C6 C7' 100.0(12) 100 115 ?
C6' C6 C7' 82.3(19) . 115 ?
N2 C6 C7' 121.8(17) . 115 ?
C6 C6 C6' 23.3(8) 100 100 ?
C6' C6 C6' 114(2) . 100 ?
N2 C6 C6' 53.4(9) . 100 ?
C7' C6 C6' 98.9(16) 115 100 ?
C6 C6 C6' 114.2(8) 100 115 ?
C6' C6 C6' 22.6(10) . 115 ?
N2 C6 C6' 52.3(9) . 115 ?
C7' C6 C6' 83.8(14) 115 115 ?
C6' C6 C6' 91.0(11) 100 115 ?
C6 C6 C7' 53.3(8) 100 18 ?
C6' C6 C7' 115(2) . 18 ?
N2 C6 C7' 102.1(14) . 18 ?
C7' C6 C7' 46.6(12) 115 18 ?
C6' C6 C7' 56.5(10) 100 18 ?
C6' C6 C7' 102.4(14) 115 18 ?
C6 C6 C7 115.0(9) 100 . ?
C6' C6 C7 48.3(15) . . ?
N2 C6 C7 93.6(12) . . ?
C7' C6 C7 36.0(9) 115 . ?
C6' C6 C7 100.5(13) 100 . ?
C6' C6 C7 48.0(8) 115 . ?
C7' C6 C7 69.7(10) 18 . ?
C6' C6' C6 133.1(15) 115 . ?
C6' C6' N2 71.2(6) 115 . ?
C6 C6' N2 69.9(13) . . ?
C6' C6' C7 72.8(6) 115 . ?
C6 C6' C7 103.6(19) . . ?
N2 C6' C7 117.4(13) . . ?
C6' C6' C7' 110.0(7) 115 115 ?
C6 C6' C7' 62.5(16) . 115 ?
N2 C6' C7' 110.7(12) . 115 ?
C7 C6' C7' 43.1(7) . 115 ?
C6' C6' C6 113.3(8) 115 100 ?
C6 C6' C6 19.9(13) . 100 ?
N2 C6' C6 53.4(9) . 100 ?
C7 C6' C6 100.4(14) . 100 ?
C7' C6' C6 66.3(10) 115 100 ?
C6' C6' C6 24.3(8) 115 115 ?
C6 C6' C6 109(2) . 115 ?
N2 C6' C6 52.3(8) . 115 ?
C7 C6' C6 75.4(10) . 115 ?
C7' C6' C6 100.6(13) 115 115 ?
C6 C6' C6 89.0(11) 100 115 ?
C5 O2 Cu2 125.7(5) . . ?
C4' C4 N1 104(3) . . ?
C4' C4 C3 65.8(10) . . ?
N1 C4 C3 119.9(12) . . ?
C4' C4 C3 65.8(10) . 109 ?
N1 C4 C3 119.9(12) . 109 ?
C3 C4 C3 108.9(16) . 109 ?
C4' C4 N1' 48.3(18) . . ?
N1 C4 N1' 55(2) . . ?
C3 C4 N1' 92.1(13) . . ?
C3 C4 N1' 92.1(13) 109 . ?
C4 C4' N1' 98(3) . . ?
C4 C4' C3 71.3(12) . 109 ?
N1' C4' C3 118.0(12) . 109 ?
C4 C4' C3 71.3(12) . . ?
N1' C4' C3 118.0(12) . . ?
C3 C4' C3 115.3(18) 109 . ?
C4 C4' N1 44.7(18) . . ?
N1' C4' N1 53(2) . . ?
C3 C4' N1 94.3(13) 109 . ?
C3 C4' N1 94.3(13) . . ?
C4 N1 N1' 77(2) . . ?
C4 N1 C4' 31.7(14) . . ?
N1' N1 C4' 45.7(10) . . ?
C4' N1' N1 81(2) . . ?
C4' N1' C4 33.9(13) . . ?
N1 N1' C4 47.4(10) . . ?

loop_
_geom_bond_atom_site_label_1
_geom_bond_atom_site_label_2
_geom_bond_distance
_geom_bond_site_symmetry_2
_geom_bond_publ_flag
Cu1 O1 1.945(4) 18 ?
Cu1 O1 1.945(4) . ?
Cu1 O1 1.945(4) 115 ?
Cu1 O1 1.945(4) 100 ?
Cu1 O1W 2.283(10) . ?
Cu1 Cu2 2.6394(16) . ?
Cu2 O2 1.963(4) 18 ?
Cu2 O2 1.963(4) 115 ?
Cu2 O2 1.963(4) . ?
Cu2 O2 1.963(4) 100 ?
Cu2 N2 2.172(10) . ?
O1 C5 1.284(7) . ?
C5 O2 1.280(7) . ?
C5 C2 1.390(9) . ?
N2 C6 1.337(15) 100 ?
N2 C6 1.337(15) . ?
N2 C6 1.337(15) 115 ?
N2 C6 1.337(15) 18 ?
N2 C6' 1.338(12) 115 ?
N2 C6' 1.338(12) . ?
N2 C6' 1.338(12) 100 ?
N2 C6' 1.338(12) 18 ?
C2 C1 1.409(8) . ?
C2 C3 1.467(11) . ?
C1 C2 1.409(8) 109 ?
C3 C4' 1.428(13) . ?
C3 C4 1.483(13) . ?
C8 C7' 1.318(15) 115 ?
C8 C7' 1.318(15) 18 ?
C8 C7' 1.318(15) . ?
C8 C7' 1.318(15) 100 ?
C8 C7 1.366(18) . ?
C8 C7 1.366(18) 100 ?
C8 C8 1.57(3) 121 ?
C7 C7' 1.121(17) 115 ?
C7 C7' 1.121(17) . ?
C7 C6' 1.45(2) . ?
C7 C6' 1.45(2) 115 ?
C7 C6 1.89(3) . ?
C7 C6 1.89(3) 115 ?
C7' C7' 1.28(3) 100 ?
C7' C6 1.41(2) 115 ?
C7' C6' 1.58(2) 115 ?
C7' C6 1.74(2) 18 ?
C7' C7' 1.94(3) 115 ?
C6 C6 0.79(4) 100 ?
C6 C6' 0.92(2) . ?
C6 C7' 1.41(2) 115 ?
C6 C6' 1.59(3) 100 ?
C6 C6' 1.63(2) 115 ?
C6 C7' 1.74(2) 18 ?
C6' C6' 0.86(3) 115 ?
C6' C7' 1.58(2) 115 ?
C6' C6 1.59(3) 100 ?
C6' C6 1.63(2) 115 ?
C4 C4' 1.06(3) . ?
C4 N1 1.4252(10) . ?
C4 C3 1.483(12) 109 ?
C4 N1' 1.89(4) . ?
C4' N1' 1.4251(11) . ?
C4' C3 1.428(13) 109 ?
C4' N1 1.97(4) . ?
N1 N1' 1.59(5) . ?
